data_2018244
loop_
_publ_author_name
'Langer, Vratislav'
'Mach, Pavel'
'Smr\<cok, \<Lubom\'ir'
'Plevov\'a, Krist\'ina'
'Milata, Viktor'

_publ_section_title
;
 Ethyl 1-ethyl-7-fluoro-4-oxo-1,4-dihydroquinoline-3-carboxylate: X-ray
 and DFT studies
;
_journal_coeditor_code EM3044
_journal_issue 10
_journal_name_full 'Acta Crystallographica Section C'
_journal_page_first o421
_journal_page_last o424
_journal_paper_doi 10.1107/S0108270111038649
_journal_volume 67
_journal_year 2011
_chemical_formula_iupac 'C14 H14 F N O3'
_chemical_formula_moiety 'C14 H14 F N O3'
_chemical_formula_sum 'C14 H14 F N O3'
_chemical_formula_weight 263.26
_chemical_name_common 'Ethyl 1-ethyl-7-fluoro-4-quinolone-3-carboxylate'
_chemical_name_systematic
;
Ethyl 1-ethyl-7-fluoro-4-oxo-1,4-dihydroquinoline-3-carboxylate
;
_space_group_IT_number 14
_symmetry_cell_setting monoclinic
_symmetry_space_group_name_Hall '-P 2ybc'
_symmetry_space_group_name_H-M 'P 1 21/c 1'
_atom_sites_solution_hydrogens geom
_atom_sites_solution_primary direct
_atom_sites_solution_secondary difmap
_audit_creation_method SHELXL97
_cell_angle_alpha 90.00
_cell_angle_beta 108.510(5)
_cell_angle_gamma 90.00
_cell_formula_units_Z 4
_cell_length_a 7.1426(18)
_cell_length_b 21.156(5)
_cell_length_c 8.623(2)
_cell_measurement_reflns_used 1848
_cell_measurement_temperature 153(2)
_cell_measurement_theta_max 24.08
_cell_measurement_theta_min 2.67
_cell_volume 1235.6(5)
_computing_cell_refinement 'SAINT (Bruker, 2003)'
_computing_data_collection 'SMART (Bruker, 2003)'
_computing_data_reduction
;
SAINT (Bruker, 2003) and SADABS (Sheldrick, 2003)
;
_computing_molecular_graphics 'DIAMOND (Brandenburg, 2010)'
_computing_publication_material
;
SHELXTL (Sheldrick, 2008) and PLATON (Spek, 2009)
;
_computing_structure_refinement 'SHELXL97 (Sheldrick, 2008)'
_computing_structure_solution 'SHELXS97 (Sheldrick, 2008)'
_diffrn_ambient_temperature 153(2)
_diffrn_measured_fraction_theta_full 0.997
_diffrn_measured_fraction_theta_max 0.982
_diffrn_measurement_device_type 'Bruker SMART CCD area-detector'
_diffrn_measurement_method '\f and \w'
_diffrn_radiation_monochromator graphite
_diffrn_radiation_source 'fine-focus sealed tube'
_diffrn_radiation_type MoK\a
_diffrn_radiation_wavelength 0.71073
_diffrn_reflns_av_R_equivalents 0.0686
_diffrn_reflns_av_sigmaI/netI 0.0577
_diffrn_reflns_limit_h_max 8
_diffrn_reflns_limit_h_min -8
_diffrn_reflns_limit_k_max 25
_diffrn_reflns_limit_k_min -25
_diffrn_reflns_limit_l_max 10
_diffrn_reflns_limit_l_min -9
_diffrn_reflns_number 9173
_diffrn_reflns_theta_full 25.00
_diffrn_reflns_theta_max 25.23
_diffrn_reflns_theta_min 2.67
_exptl_absorpt_coefficient_mu 0.110
_exptl_absorpt_correction_T_max 0.9924
_exptl_absorpt_correction_T_min 0.9763
_exptl_absorpt_correction_type multi-scan
_exptl_absorpt_process_details 'SADABS; Sheldrick, 2003'
_exptl_crystal_colour colourless
_exptl_crystal_density_diffrn 1.415
_exptl_crystal_density_method 'not measured'
_exptl_crystal_description prism
_exptl_crystal_F_000 552
_exptl_crystal_size_max 0.22
_exptl_crystal_size_mid 0.16
_exptl_crystal_size_min 0.07
_refine_diff_density_max 0.191
_refine_diff_density_min -0.234
_refine_ls_extinction_method none
_refine_ls_goodness_of_fit_ref 0.990
_refine_ls_hydrogen_treatment constr
_refine_ls_matrix_type full
_refine_ls_number_parameters 174
_refine_ls_number_reflns 2199
_refine_ls_number_restraints 0
_refine_ls_restrained_S_all 0.990
_refine_ls_R_factor_all 0.0937
_refine_ls_R_factor_gt 0.0536
_refine_ls_shift/su_max 0.000
_refine_ls_shift/su_mean 0.000
_refine_ls_structure_factor_coef Fsqd
_refine_ls_weighting_details 'calc w = 1/[\s^2^(Fo^2^)+(0.0672P)^2^+0.1543P] where P=(Fo^2^+2Fc^2^)/3'
_refine_ls_weighting_scheme calc
_refine_ls_wR_factor_gt 0.1178
_refine_ls_wR_factor_ref 0.1318
_reflns_number_gt 1447
_reflns_number_total 2199
_reflns_threshold_expression I>2\s(I)
_cod_data_source_file em3044.cif
_cod_data_source_block I
_cod_original_sg_symbol_H-M P21/c
_cod_database_code 2018244
_cod_database_fobs_code 2018244

loop_
_symmetry_equiv_pos_as_xyz
'x, y, z'
'-x, y+1/2, -z+1/2'
'-x, -y, -z'
'x, -y-1/2, z-1/2'

loop_
_atom_site_type_symbol
_atom_site_label
_atom_site_fract_x
_atom_site_fract_y
_atom_site_fract_z
_atom_site_U_iso_or_equiv
_atom_site_adp_type
_atom_site_calc_flag
_atom_site_refinement_flags
_atom_site_occupancy
_atom_site_symmetry_multiplicity
F F1 0.1962(2) 0.66892(7) 0.88666(17) 0.0444(5) Uani d . 1 1
O O1 0.3665(3) 0.40919(8) 0.6077(2) 0.0401(5) Uani d . 1 1
O O2 0.1916(3) 0.42710(8) 0.0891(2) 0.0411(5) Uani d . 1 1
O O3 0.3026(2) 0.36075(8) 0.2999(2) 0.0338(5) Uani d . 1 1
N N1 0.1307(3) 0.57313(9) 0.3727(2) 0.0256(5) Uani d . 1 1
C C2 0.1561(3) 0.52225(11) 0.2897(3) 0.0260(6) Uani d . 1 1
H H2 0.1154 0.5255 0.1739 0.031 Uiso calc R 1 1
C C3 0.2354(3) 0.46589(11) 0.3568(3) 0.0255(6) Uani d . 1 1
C C4 0.2957(3) 0.45779(11) 0.5329(3) 0.0274(6) Uani d . 1 1
C C5 0.3120(3) 0.51207(12) 0.7916(3) 0.0317(6) Uani d . 1 1
H H5 0.3613 0.4737 0.8467 0.038 Uiso calc R 1 1
C C6 0.2894(4) 0.56311(12) 0.8822(3) 0.0329(6) Uani d . 1 1
H H6 0.3219 0.5607 0.9977 0.039 Uiso calc R 1 1
C C7 0.2180(4) 0.61763(11) 0.7987(3) 0.0304(6) Uani d . 1 1
C C8 0.1651(4) 0.62360(11) 0.6333(3) 0.0292(6) Uani d . 1 1
H H8 0.1138 0.6623 0.5809 0.035 Uiso calc R 1 1
C C9 0.2408(3) 0.41725(12) 0.2353(3) 0.0295(6) Uani d . 1 1
C C10 0.0434(4) 0.63082(11) 0.2815(3) 0.0338(7) Uani d . 1 1
H H10A -0.0473 0.6504 0.3338 0.041 Uiso calc R 1 1
H H10B -0.0348 0.6192 0.1682 0.041 Uiso calc R 1 1
C C11 0.2006(4) 0.67842(12) 0.2770(3) 0.0439(8) Uani d . 1 1
H H11A 0.2726 0.6921 0.3886 0.066 Uiso calc R 1 1
H H11B 0.1379 0.7151 0.2115 0.066 Uiso calc R 1 1
H H11C 0.2928 0.6588 0.2281 0.066 Uiso calc R 1 1
C C12 0.3026(4) 0.31121(12) 0.1843(3) 0.0366(7) Uani d . 1 1
H H12A 0.3960 0.3216 0.1243 0.044 Uiso calc R 1 1
H H12B 0.1691 0.3063 0.1041 0.044 Uiso calc R 1 1
C C13 0.3639(4) 0.25194(13) 0.2789(4) 0.0512(9) Uani d . 1 1
H H13A 0.4957 0.2575 0.3584 0.077 Uiso calc R 1 1
H H13B 0.3667 0.2173 0.2041 0.077 Uiso calc R 1 1
H H13C 0.2696 0.2418 0.3367 0.077 Uiso calc R 1 1
C C14 0.2657(3) 0.51418(11) 0.6222(3) 0.0255(6) Uani d . 1 1
C C15 0.1888(3) 0.57086(11) 0.5424(3) 0.0255(6) Uani d . 1 1

loop_
_atom_site_aniso_label
_atom_site_aniso_U_11
_atom_site_aniso_U_22
_atom_site_aniso_U_33
_atom_site_aniso_U_12
_atom_site_aniso_U_13
_atom_site_aniso_U_23
F1 0.0607(10) 0.0373(9) 0.0364(9) -0.0009(8) 0.0174(8) -0.0102(7)
O1 0.0524(12) 0.0299(10) 0.0360(11) 0.0134(9) 0.0111(9) 0.0061(8)
O2 0.0579(13) 0.0351(11) 0.0315(11) 0.0006(9) 0.0160(9) -0.0025(8)
O3 0.0412(11) 0.0259(10) 0.0353(10) 0.0032(8) 0.0137(8) -0.0046(8)
N1 0.0294(11) 0.0216(11) 0.0243(11) -0.0004(9) 0.0064(9) 0.0015(9)
C2 0.0274(13) 0.0292(14) 0.0225(13) -0.0051(11) 0.0097(10) -0.0012(11)
C3 0.0232(13) 0.0250(14) 0.0306(14) -0.0016(10) 0.0117(11) -0.0004(11)
C4 0.0221(12) 0.0256(14) 0.0334(14) 0.0023(11) 0.0073(11) 0.0017(11)
C5 0.0262(14) 0.0331(15) 0.0331(14) 0.0032(11) 0.0055(11) 0.0049(12)
C6 0.0337(14) 0.0403(16) 0.0225(13) -0.0027(13) 0.0058(11) -0.0022(12)
C7 0.0313(14) 0.0286(15) 0.0331(15) -0.0023(12) 0.0127(11) -0.0085(12)
C8 0.0323(14) 0.0226(14) 0.0317(15) -0.0028(11) 0.0090(11) 0.0009(11)
C9 0.0270(14) 0.0279(15) 0.0334(16) -0.0023(11) 0.0093(11) -0.0023(12)
C10 0.0450(16) 0.0248(14) 0.0281(14) 0.0047(12) 0.0069(12) 0.0016(11)
C11 0.0661(19) 0.0248(15) 0.0379(16) -0.0075(14) 0.0124(14) 0.0049(12)
C12 0.0415(16) 0.0301(15) 0.0418(16) -0.0007(12) 0.0183(13) -0.0117(12)
C13 0.0528(18) 0.0337(16) 0.061(2) 0.0059(15) 0.0092(16) -0.0111(15)
C14 0.0203(12) 0.0309(14) 0.0245(13) -0.0001(10) 0.0060(10) 0.0010(11)
C15 0.0215(12) 0.0284(14) 0.0259(13) -0.0029(10) 0.0063(10) 0.0002(11)

loop_
_atom_type_symbol
_atom_type_description
_atom_type_scat_dispersion_real
_atom_type_scat_dispersion_imag
_atom_type_scat_source
C C 0.0033 0.0016 'International Tables Vol C Tables 4.2.6.8 and 6.1.1.4'
H H 0.0000 0.0000 'International Tables Vol C Tables 4.2.6.8 and 6.1.1.4'
N N 0.0061 0.0033 'International Tables Vol C Tables 4.2.6.8 and 6.1.1.4'
O O 0.0106 0.0060 'International Tables Vol C Tables 4.2.6.8 and 6.1.1.4'
F F 0.0171 0.0103 'International Tables Vol C Tables 4.2.6.8 and 6.1.1.4'

loop_
_geom_angle_atom_site_label_1
_geom_angle_atom_site_label_2
_geom_angle_atom_site_label_3
_geom_angle
C9 O3 C12 115.8(2)
C2 N1 C15 119.35(19)
C2 N1 C10 119.1(2)
C15 N1 C10 121.5(2)
N1 C2 C3 125.8(2)
N1 C2 H2 117.1
C3 C2 H2 117.1
C2 C3 C4 119.4(2)
C2 C3 C9 114.1(2)
C4 C3 C9 126.4(2)
O1 C4 C14 120.4(2)
O1 C4 C3 125.6(2)
C14 C4 C3 114.1(2)
C6 C5 C14 122.7(2)
C6 C5 H5 118.6
C14 C5 H5 118.6
C7 C6 C5 117.1(2)
C7 C6 H6 121.5
C5 C6 H6 121.5
F1 C7 C8 117.9(2)
F1 C7 C6 117.9(2)
C8 C7 C6 124.2(2)
C7 C8 C15 118.0(2)
C7 C8 H8 121.0
C15 C8 H8 121.0
O2 C9 O3 122.4(2)
O2 C9 C3 123.5(2)
O3 C9 C3 114.1(2)
N1 C10 C11 111.8(2)
N1 C10 H10A 109.3
C11 C10 H10A 109.3
N1 C10 H10B 109.3
C11 C10 H10B 109.3
H10A C10 H10B 107.9
C10 C11 H11A 109.5
C10 C11 H11B 109.5
H11A C11 H11B 109.5
C10 C11 H11C 109.5
H11A C11 H11C 109.5
H11B C11 H11C 109.5
O3 C12 C13 107.4(2)
O3 C12 H12A 110.2
C13 C12 H12A 110.2
O3 C12 H12B 110.2
C13 C12 H12B 110.2
H12A C12 H12B 108.5
C12 C13 H13A 109.5
C12 C13 H13B 109.5
H13A C13 H13B 109.5
C12 C13 H13C 109.5
H13A C13 H13C 109.5
H13B C13 H13C 109.5
C5 C14 C15 117.9(2)
C5 C14 C4 119.8(2)
C15 C14 C4 122.3(2)
N1 C15 C8 120.8(2)
N1 C15 C14 119.0(2)
C8 C15 C14 120.1(2)

loop_
_geom_bond_atom_site_label_1
_geom_bond_atom_site_label_2
_geom_bond_distance
_geom_bond_publ_flag
F1 C7 1.361(3) n
O1 C4 1.233(3) n
O2 C9 1.215(3) n
O3 C9 1.333(3) n
O3 C12 1.446(3) n
N1 C2 1.336(3) n
N1 C15 1.389(3) n
N1 C10 1.478(3) n
C2 C3 1.367(3) n
C2 H2 0.9500 ?
C3 C4 1.451(3) n
C3 C9 1.478(3) n
C4 C14 1.472(3) n
C5 C6 1.372(3) n
C5 C14 1.392(3) n
C5 H5 0.9500 ?
C6 C7 1.369(3) n
C6 H6 0.9500 ?
C7 C8 1.360(3) n
C8 C15 1.405(3) n
C8 H8 0.9500 ?
C10 C11 1.518(4) n
C10 H10A 0.9900 ?
C10 H10B 0.9900 ?
C11 H11A 0.9800 ?
C11 H11B 0.9800 ?
C11 H11C 0.9800 ?
C12 C13 1.484(4) n
C12 H12A 0.9900 ?
C12 H12B 0.9900 ?
C13 H13A 0.9800 ?
C13 H13B 0.9800 ?
C13 H13C 0.9800 ?
C14 C15 1.405(3) n

loop_
_geom_hbond_atom_site_label_D
_geom_hbond_atom_site_label_H
_geom_hbond_atom_site_label_A
_geom_hbond_site_symmetry_A
_geom_hbond_distance_DH
_geom_hbond_distance_HA
_geom_hbond_distance_DA
_geom_hbond_angle_DHA
C10 H10B O2 3_565 0.99 2.36 3.336(3) 169

loop_
_geom_torsion_atom_site_label_1
_geom_torsion_atom_site_label_2
_geom_torsion_atom_site_label_3
_geom_torsion_atom_site_label_4
_geom_torsion
C15 N1 C2 C3 0.4(4)
C10 N1 C2 C3 179.7(2)
N1 C2 C3 C4 1.4(4)
N1 C2 C3 C9 178.5(2)
C2 C3 C4 O1 179.0(2)
C9 C3 C4 O1 2.4(4)
C2 C3 C4 C14 -1.0(3)
C9 C3 C4 C14 -177.6(2)
C14 C5 C6 C7 0.0(4)
C5 C6 C7 F1 -179.4(2)
C5 C6 C7 C8 1.4(4)
F1 C7 C8 C15 179.6(2)
C6 C7 C8 C15 -1.3(4)
C12 O3 C9 O2 -1.6(3)
C12 O3 C9 C3 177.7(2)
C2 C3 C9 O2 4.6(3)
C4 C3 C9 O2 -178.6(2)
C2 C3 C9 O3 -174.7(2)
C4 C3 C9 O3 2.1(3)
C2 N1 C10 C11 -98.0(3)
C15 N1 C10 C11 81.3(3)
C9 O3 C12 C13 -176.6(2)
C6 C5 C14 C15 -1.4(4)
C6 C5 C14 C4 179.3(2)
O1 C4 C14 C5 -1.9(4)
C3 C4 C14 C5 178.1(2)
O1 C4 C14 C15 178.9(2)
C3 C4 C14 C15 -1.2(3)
C2 N1 C15 C8 179.7(2)
C10 N1 C15 C8 0.4(3)
C2 N1 C15 C14 -2.5(3)
C10 N1 C15 C14 178.2(2)
C7 C8 C15 N1 177.6(2)
C7 C8 C15 C14 -0.2(4)
C5 C14 C15 N1 -176.3(2)
C4 C14 C15 N1 2.9(3)
C5 C14 C15 C8 1.5(3)
C4 C14 C15 C8 -179.2(2)

loop_
_cod_related_entry_id
_cod_related_entry_database
_cod_related_entry_code
1 ChemSpider 10298016
